data_4306865
loop_
_publ_author_name
'Javier Vela'
'Jordi Cirera'
'Jeremy M. Smith'
'Rene J. Lachicotte'
'Christine J. Flaschenriem'
'Santiago Alvarez'
'Patrick L. Holland'

_publ_section_title
;
Quantitative Geometric Descriptions of the Belt Iron Atoms of the
Iron-Molybdenum Cofactor of Nitrogenase and Synthetic Iron(II) Model
Complexes
;
_journal_name_full 'Inorganic Chemistry'
_journal_page_first 60
_journal_page_last 71
_journal_paper_doi 10.1021/ic0609148
_journal_volume 46
_journal_year 2007
_chemical_absolute_configuration ad
_chemical_formula_moiety 'C39 H61 Fe N3'
_chemical_formula_sum 'C39 H61 Fe N3'
_chemical_formula_weight 627.76
_chemical_name_common HOLJV54
_chemical_name_systematic
;
 ?
;
_space_group_IT_number 4
_symmetry_cell_setting monoclinic
_symmetry_space_group_name_Hall 'P 2yb'
_symmetry_space_group_name_H-M 'P 1 21 1'
_atom_sites_solution_hydrogens geom
_atom_sites_solution_primary direct
_atom_sites_solution_secondary difmap
_audit_creation_method SHELXL-97
_cell_angle_alpha 90.00
_cell_angle_beta 104.8300(10)
_cell_angle_gamma 90.00
_cell_formula_units_Z 2
_cell_length_a 10.3029(7)
_cell_length_b 16.3575(11)
_cell_length_c 11.8844(8)
_cell_measurement_reflns_used 7988
_cell_measurement_temperature 193(2)
_cell_measurement_theta_max 28.267
_cell_measurement_theta_min 2.166
_cell_volume 1936.2(2)
_computing_cell_refinement 'Bruker SMART'
_computing_data_collection 'Bruker SMART'
_computing_data_reduction 'Bruker SAINT'
_computing_molecular_graphics 'Bruker SHELXTL'
_computing_publication_material 'Bruker SHELXTL'
_computing_structure_refinement 'SHELXL-97 (Sheldrick, 1997)'
_computing_structure_solution 'SHELXS-97 (Sheldrick, 1990)'
_diffrn_ambient_temperature 193(2)
_diffrn_measured_fraction_theta_full 0.988
_diffrn_measured_fraction_theta_max 0.988
_diffrn_measurement_device_type 'CCD area detector'
_diffrn_measurement_method 'phi and omega scans'
_diffrn_radiation_monochromator graphite
_diffrn_radiation_source 'fine-focus sealed tube'
_diffrn_radiation_type MoK\a
_diffrn_radiation_wavelength 0.71073
_diffrn_reflns_av_R_equivalents 0.0202
_diffrn_reflns_av_sigmaI/netI 0.0353
_diffrn_reflns_limit_h_max 13
_diffrn_reflns_limit_h_min -13
_diffrn_reflns_limit_k_max 21
_diffrn_reflns_limit_k_min -21
_diffrn_reflns_limit_l_max 15
_diffrn_reflns_limit_l_min -15
_diffrn_reflns_number 23593
_diffrn_reflns_theta_full 28.29
_diffrn_reflns_theta_max 28.29
_diffrn_reflns_theta_min 1.77
_exptl_absorpt_coefficient_mu 0.417
_exptl_absorpt_correction_T_max 0.846
_exptl_absorpt_correction_T_min 0.812
_exptl_absorpt_correction_type empirical
_exptl_absorpt_process_details SADABS
_exptl_crystal_colour Orange
_exptl_crystal_density_diffrn 1.077
_exptl_crystal_density_method 'not measured'
_exptl_crystal_description Block
_exptl_crystal_F_000 684
_exptl_crystal_size_max 0.50
_exptl_crystal_size_mid 0.50
_exptl_crystal_size_min 0.40
_refine_diff_density_max 0.282
_refine_diff_density_min -0.226
_refine_diff_density_rms 0.034
_refine_ls_abs_structure_details 'Flack H D (1983), Acta Cryst. A39, 876-881'
_refine_ls_abs_structure_Flack 0.029(8)
_refine_ls_extinction_method none
_refine_ls_goodness_of_fit_ref 1.041
_refine_ls_hydrogen_treatment constr
_refine_ls_matrix_type full
_refine_ls_number_parameters 404
_refine_ls_number_reflns 9300
_refine_ls_number_restraints 1
_refine_ls_restrained_S_all 1.041
_refine_ls_R_factor_all 0.0349
_refine_ls_R_factor_gt 0.0315
_refine_ls_shift/su_max 0.002
_refine_ls_shift/su_mean 0.000
_refine_ls_structure_factor_coef Fsqd
_refine_ls_weighting_details 'calc w=1/[\s^2^(Fo^2^)+(0.0428P)^2^+0.0733P] where P=(Fo^2^+2Fc^2^)/3'
_refine_ls_weighting_scheme calc
_refine_ls_wR_factor_gt 0.0758
_refine_ls_wR_factor_ref 0.0772
_reflns_number_gt 8672
_reflns_number_total 9300
_reflns_threshold_expression >2sigma(I)
_cod_data_source_file ic0609148si20060525_034035_2.cif
_cod_data_source_block 2
_cod_depositor_comments
;
The following automatic conversions were performed:
'_symmetry_cell_setting' value 'Monoclinic' changed to 'monoclinic'
according to '/home/saulius/struct/CIF-dictionaries/cif_core.dic'
dictionary named 'cif_core.dic' version 2.4.1 from 2010-06-29.

Automatic conversion script
Id: cif_fix_enum 1527 2010-12-29 10:47:43Z saulius 
;
_cod_database_code 4306865

loop_
_symmetry_equiv_pos_as_xyz
'x, y, z'
'-x, y+1/2, -z'

loop_
_atom_site_label
_atom_site_type_symbol
_atom_site_fract_x
_atom_site_fract_y
_atom_site_fract_z
_atom_site_U_iso_or_equiv
_atom_site_adp_type
_atom_site_occupancy
_atom_site_symmetry_multiplicity
_atom_site_calc_flag
_atom_site_refinement_flags
_atom_site_disorder_assembly
_atom_site_disorder_group
Fe1 Fe 0.828950(18) 0.651076(12) 0.752896(15) 0.02771(6) Uani 1 1 d . . .
N11 N 0.90976(12) 0.61903(7) 0.62040(10) 0.0271(2) Uani 1 1 d . . .
N15 N 1.02076(15) 0.68729(9) 0.86212(12) 0.0412(3) Uani 1 1 d . . .
N21 N 0.84039(13) 0.53542(8) 0.81591(11) 0.0309(3) Uani 1 1 d . . .
C11 C 1.05753(19) 0.53575(11) 0.53084(16) 0.0416(4) Uani 1 1 d . . .
H11A H 1.0083 0.5617 0.4580 0.062 Uiso 1 1 calc R . .
H11B H 1.0607 0.4765 0.5194 0.062 Uiso 1 1 calc R . .
H11C H 1.1492 0.5575 0.5539 0.062 Uiso 1 1 calc R . .
C12 C 0.88569(14) 0.67362(9) 0.52209(12) 0.0290(3) Uani 1 1 d . . .
C13 C 0.74828(18) 0.50935(10) 0.88205(15) 0.0380(4) Uani 1 1 d . . .
C14 C 0.66576(15) 0.72380(10) 0.74996(15) 0.0369(3) Uani 1 1 d . . .
H14A H 0.5964 0.7103 0.6779 0.044 Uiso 1 1 calc R . .
H14B H 0.6298 0.7065 0.8159 0.044 Uiso 1 1 calc R . .
C15 C 1.13149(19) 0.67916(11) 0.90892(15) 0.0416(4) Uani 1 1 d . . .
C21 C 0.98681(14) 0.55373(9) 0.62566(13) 0.0292(3) Uani 1 1 d . . .
C22 C 0.98218(16) 0.73155(10) 0.51021(14) 0.0348(3) Uani 1 1 d . . .
C23 C 0.62553(19) 0.47431(11) 0.82275(17) 0.0436(4) Uani 1 1 d . . .
C24 C 0.67742(16) 0.81741(11) 0.75555(14) 0.0376(4) Uani 1 1 d . . .
C25 C 1.27459(19) 0.66585(13) 0.96962(18) 0.0554(5) Uani 1 1 d . . .
C31 C 1.00547(15) 0.49514(9) 0.71497(13) 0.0319(3) Uani 1 1 d . . .
H31A H 1.0790 0.4590 0.7204 0.038 Uiso 1 1 calc R . .
C32 C 0.94923(18) 0.78574(11) 0.41652(16) 0.0432(4) Uani 1 1 d . . .
H32A H 1.0135 0.8251 0.4073 0.052 Uiso 1 1 calc R . .
C33 C 0.5361(2) 0.44879(14) 0.8865(2) 0.0585(5) Uani 1 1 d . . .
H33A H 0.4536 0.4236 0.8477 0.070 Uiso 1 1 calc R . .
C34 C 0.7359(2) 0.84846(13) 0.6583(2) 0.0584(5) Uani 1 1 d . . .
H34A H 0.8263 0.8260 0.6681 0.088 Uiso 1 1 calc R . .
H34B H 0.7405 0.9083 0.6611 0.088 Uiso 1 1 calc R . .
H34C H 0.6785 0.8311 0.5830 0.088 Uiso 1 1 calc R . .
C35 C 1.3499(2) 0.6476(3) 0.8767(2) 0.0852(8) Uani 1 1 d . . .
H35A H 1.3441 0.6951 0.8253 0.128 Uiso 1 1 calc R . .
H35B H 1.3094 0.6001 0.8308 0.128 Uiso 1 1 calc R . .
H35C H 1.4443 0.6361 0.9145 0.128 Uiso 1 1 calc R . .
C41 C 0.93114(15) 0.48235(9) 0.79711(13) 0.0314(3) Uani 1 1 d . . .
C42 C 0.82659(19) 0.78353(12) 0.33770(16) 0.0461(4) Uani 1 1 d . . .
H42A H 0.8068 0.8208 0.2742 0.055 Uiso 1 1 calc R . .
C43 C 0.5672(3) 0.46013(16) 1.0058(2) 0.0691(7) Uani 1 1 d . . .
H43A H 0.5059 0.4427 1.0485 0.083 Uiso 1 1 calc R . .
C44 C 0.7663(2) 0.84335(14) 0.87367(19) 0.0627(6) Uani 1 1 d . . .
H44A H 0.8582 0.8240 0.8813 0.094 Uiso 1 1 calc R . .
H44B H 0.7315 0.8196 0.9358 0.094 Uiso 1 1 calc R . .
H44C H 0.7664 0.9031 0.8797 0.094 Uiso 1 1 calc R . .
C45 C 1.2833(3) 0.5922(2) 1.0502(3) 0.0846(9) Uani 1 1 d . . .
H45A H 1.2325 0.6035 1.1079 0.127 Uiso 1 1 calc R . .
H45B H 1.3774 0.5817 1.0902 0.127 Uiso 1 1 calc R . .
H45C H 1.2454 0.5440 1.0043 0.127 Uiso 1 1 calc R . .
C51 C 0.9554(2) 0.40293(11) 0.86453(16) 0.0450(4) Uani 1 1 d . . .
H51A H 0.9808 0.4147 0.9482 0.068 Uiso 1 1 calc R . .
H51B H 1.0279 0.3726 0.8436 0.068 Uiso 1 1 calc R . .
H51C H 0.8732 0.3700 0.8455 0.068 Uiso 1 1 calc R . .
C52 C 0.73127(18) 0.72714(11) 0.35027(14) 0.0405(4) Uani 1 1 d . . .
H52A H 0.6462 0.7263 0.2953 0.049 Uiso 1 1 calc R . .
C53 C 0.6847(3) 0.49592(16) 1.06216(19) 0.0675(7) Uani 1 1 d . . .
H53A H 0.7034 0.5037 1.1440 0.081 Uiso 1 1 calc R . .
C54 C 0.5392(2) 0.85689(13) 0.7417(2) 0.0551(5) Uani 1 1 d . . .
H54A H 0.4813 0.8436 0.6648 0.083 Uiso 1 1 calc R . .
H54B H 0.5495 0.9163 0.7495 0.083 Uiso 1 1 calc R . .
H54C H 0.4986 0.8360 0.8021 0.083 Uiso 1 1 calc R . .
C55 C 1.3257(4) 0.7437(2) 1.0369(4) 0.144(2) Uani 1 1 d . . .
H55A H 1.2773 0.7526 1.0969 0.216 Uiso 1 1 calc R . .
H55B H 1.3107 0.7903 0.9833 0.216 Uiso 1 1 calc R . .
H55C H 1.4220 0.7383 1.0737 0.216 Uiso 1 1 calc R . .
C62 C 0.75763(15) 0.67160(9) 0.44196(12) 0.0315(3) Uani 1 1 d . . .
C63 C 0.7800(2) 0.52201(12) 1.00284(15) 0.0488(5) Uani 1 1 d . . .
C72 C 1.11965(16) 0.73775(11) 0.59686(16) 0.0406(4) Uani 1 1 d . . .
H72A H 1.1281 0.6916 0.6535 0.049 Uiso 1 1 calc R . .
C73 C 0.58736(18) 0.46139(12) 0.69236(17) 0.0455(4) Uani 1 1 d . . .
H73A H 0.6549 0.4908 0.6600 0.055 Uiso 1 1 calc R . .
C82 C 1.1337(2) 0.81791(12) 0.6652(2) 0.0541(5) Uani 1 1 d . . .
H82A H 1.0641 0.8208 0.7078 0.081 Uiso 1 1 calc R . .
H82B H 1.1237 0.8641 0.6112 0.081 Uiso 1 1 calc R . .
H82C H 1.2225 0.8202 0.7204 0.081 Uiso 1 1 calc R . .
C83 C 0.4493(2) 0.49701(18) 0.6344(2) 0.0699(6) Uani 1 1 d . . .
H83A H 0.4314 0.4911 0.5498 0.105 Uiso 1 1 calc R . .
H83B H 0.4475 0.5551 0.6544 0.105 Uiso 1 1 calc R . .
H83C H 0.3804 0.4677 0.6620 0.105 Uiso 1 1 calc R . .
C92 C 1.2345(2) 0.72995(16) 0.5355(2) 0.0605(5) Uani 1 1 d . . .
H92A H 1.2210 0.6805 0.4872 0.091 Uiso 1 1 calc R . .
H92B H 1.3207 0.7264 0.5940 0.091 Uiso 1 1 calc R . .
H92C H 1.2345 0.7780 0.4862 0.091 Uiso 1 1 calc R . .
C93 C 0.5922(3) 0.37159(15) 0.6612(2) 0.0726(7) Uani 1 1 d . . .
H93A H 0.6816 0.3496 0.6977 0.109 Uiso 1 1 calc R . .
H93B H 0.5738 0.3658 0.5765 0.109 Uiso 1 1 calc R . .
H93C H 0.5246 0.3414 0.6892 0.109 Uiso 1 1 calc R . .
C102 C 0.65275(16) 0.60955(11) 0.45512(14) 0.0366(3) Uani 1 1 d . . .
H10A H 0.6590 0.6050 0.5403 0.044 Uiso 1 1 calc R . .
C103 C 0.9090(2) 0.56273(14) 1.06764(16) 0.0587(5) Uani 1 1 d . . .
H10B H 0.9711 0.5629 1.0153 0.070 Uiso 1 1 calc R . .
C112 C 0.6828(2) 0.52487(13) 0.4139(2) 0.0611(6) Uani 1 1 d . . .
H11D H 0.7725 0.5075 0.4578 0.092 Uiso 1 1 calc R . .
H11E H 0.6794 0.5270 0.3308 0.092 Uiso 1 1 calc R . .
H11F H 0.6159 0.4858 0.4267 0.092 Uiso 1 1 calc R . .
C113 C 0.8841(3) 0.6517(2) 1.0958(2) 0.0939(8) Uani 1 1 d . . .
H11G H 0.8529 0.6826 1.0233 0.141 Uiso 1 1 calc R . .
H11H H 0.9678 0.6758 1.1424 0.141 Uiso 1 1 calc R . .
H11I H 0.8157 0.6537 1.1399 0.141 Uiso 1 1 calc R . .
C122 C 0.50877(19) 0.63581(17) 0.3959(2) 0.0667(7) Uani 1 1 d . . .
H12A H 0.4910 0.6894 0.4256 0.100 Uiso 1 1 calc R . .
H12B H 0.4457 0.5956 0.4125 0.100 Uiso 1 1 calc R . .
H12C H 0.4975 0.6392 0.3116 0.100 Uiso 1 1 calc R . .
C123 C 0.9793(4) 0.5160(2) 1.1794(2) 0.0954(10) Uani 1 1 d . . .
H12D H 0.9890 0.4583 1.1606 0.143 Uiso 1 1 calc R . .
H12E H 0.9253 0.5202 1.2361 0.143 Uiso 1 1 calc R . .
H12F H 1.0682 0.5397 1.2125 0.143 Uiso 1 1 calc R . .

loop_
_atom_site_aniso_label
_atom_site_aniso_U_11
_atom_site_aniso_U_22
_atom_site_aniso_U_33
_atom_site_aniso_U_23
_atom_site_aniso_U_13
_atom_site_aniso_U_12
Fe1 0.03313(10) 0.02476(9) 0.02680(9) -0.00119(9) 0.01054(7) 0.00443(10)
N11 0.0298(6) 0.0271(5) 0.0262(6) -0.0011(5) 0.0102(5) -0.0012(5)
N15 0.0446(8) 0.0386(7) 0.0395(7) -0.0064(6) 0.0089(6) 0.0015(6)
N21 0.0401(7) 0.0280(6) 0.0275(6) 0.0038(5) 0.0142(5) 0.0047(5)
C11 0.0500(10) 0.0387(9) 0.0444(9) -0.0003(7) 0.0273(8) 0.0059(8)
C12 0.0341(7) 0.0289(7) 0.0270(7) -0.0003(5) 0.0133(6) 0.0007(5)
C13 0.0507(10) 0.0317(8) 0.0380(8) 0.0102(7) 0.0227(7) 0.0129(7)
C14 0.0350(8) 0.0335(8) 0.0433(9) -0.0056(7) 0.0119(7) 0.0027(6)
C15 0.0456(10) 0.0385(8) 0.0380(8) -0.0078(6) 0.0058(7) -0.0003(7)
C21 0.0290(7) 0.0294(7) 0.0315(7) -0.0039(6) 0.0119(6) -0.0019(6)
C22 0.0360(8) 0.0338(8) 0.0377(8) 0.0015(6) 0.0151(7) 0.0000(7)
C23 0.0483(10) 0.0339(8) 0.0565(11) 0.0140(8) 0.0277(9) 0.0079(7)
C24 0.0373(9) 0.0324(8) 0.0402(9) -0.0078(7) 0.0049(7) 0.0060(6)
C25 0.0436(9) 0.0522(14) 0.0605(11) -0.0023(9) -0.0047(8) 0.0025(8)
C31 0.0326(7) 0.0293(7) 0.0350(8) 0.0002(6) 0.0111(6) 0.0086(6)
C32 0.0491(10) 0.0366(9) 0.0495(10) 0.0088(7) 0.0229(8) -0.0050(7)
C33 0.0593(12) 0.0551(12) 0.0737(14) 0.0256(10) 0.0399(11) 0.0095(9)
C34 0.0703(14) 0.0413(10) 0.0669(13) 0.0040(9) 0.0238(11) 0.0050(10)
C35 0.0500(11) 0.112(2) 0.0947(17) 0.029(2) 0.0212(11) 0.0216(17)
C41 0.0356(8) 0.0292(7) 0.0290(7) 0.0016(6) 0.0078(6) 0.0047(6)
C42 0.0570(11) 0.0442(10) 0.0395(9) 0.0154(8) 0.0168(8) 0.0011(8)
C43 0.0765(16) 0.0715(15) 0.0790(16) 0.0344(13) 0.0559(14) 0.0239(13)
C44 0.0676(14) 0.0480(12) 0.0573(12) -0.0201(10) -0.0113(10) 0.0127(10)
C45 0.0635(15) 0.107(2) 0.0770(18) 0.0306(16) 0.0068(13) 0.0244(15)
C51 0.0563(11) 0.0372(9) 0.0458(10) 0.0117(7) 0.0209(8) 0.0147(8)
C52 0.0468(9) 0.0435(9) 0.0299(8) 0.0047(7) 0.0073(7) 0.0011(8)
C53 0.0950(18) 0.0773(16) 0.0450(11) 0.0231(11) 0.0446(12) 0.0335(14)
C54 0.0472(11) 0.0465(11) 0.0680(13) -0.0079(9) 0.0083(9) 0.0178(9)
C55 0.081(2) 0.100(3) 0.201(5) -0.072(3) -0.056(3) 0.0051(19)
C62 0.0370(7) 0.0333(9) 0.0257(7) -0.0013(5) 0.0108(6) -0.0014(6)
C63 0.0695(13) 0.0488(10) 0.0351(9) 0.0110(8) 0.0261(9) 0.0200(9)
C72 0.0341(8) 0.0385(9) 0.0519(10) 0.0032(7) 0.0160(7) -0.0061(7)
C73 0.0414(9) 0.0440(10) 0.0548(11) 0.0057(8) 0.0190(8) -0.0059(8)
C82 0.0462(10) 0.0439(10) 0.0685(13) -0.0057(9) 0.0077(9) -0.0097(8)
C83 0.0599(13) 0.0772(16) 0.0718(15) 0.0142(13) 0.0152(12) 0.0097(12)
C92 0.0411(10) 0.0686(14) 0.0786(15) 0.0018(12) 0.0276(10) -0.0056(10)
C93 0.0841(17) 0.0572(14) 0.0741(16) -0.0058(12) 0.0157(13) 0.0060(12)
C102 0.0373(8) 0.0426(9) 0.0295(7) -0.0013(7) 0.0076(6) -0.0068(7)
C103 0.0842(15) 0.0637(13) 0.0317(9) 0.0031(8) 0.0214(10) 0.0160(11)
C112 0.0732(14) 0.0515(12) 0.0657(13) -0.0258(10) 0.0310(11) -0.0258(11)
C113 0.137(2) 0.0762(16) 0.0722(15) -0.0239(19) 0.0337(16) 0.010(2)
C122 0.0390(9) 0.088(2) 0.0660(12) 0.0269(13) 0.0009(8) -0.0144(11)
C123 0.109(2) 0.124(3) 0.0466(13) 0.0251(15) 0.0078(14) 0.014(2)

loop_
_atom_type_symbol
_atom_type_description
_atom_type_scat_dispersion_real
_atom_type_scat_dispersion_imag
_atom_type_scat_source
C C 0.0033 0.0016 'International Tables Vol C Tables 4.2.6.8 and 6.1.1.4'
H H 0.0000 0.0000 'International Tables Vol C Tables 4.2.6.8 and 6.1.1.4'
N N 0.0061 0.0033 'International Tables Vol C Tables 4.2.6.8 and 6.1.1.4'
Fe Fe 0.3463 0.8444 'International Tables Vol C Tables 4.2.6.8 and 6.1.1.4'

loop_
_geom_angle_atom_site_label_1
_geom_angle_atom_site_label_2
_geom_angle_atom_site_label_3
_geom_angle
_geom_angle_site_symmetry_1
_geom_angle_site_symmetry_3
_geom_angle_publ_flag
N21 Fe1 N11 92.81(5) . . ?
N21 Fe1 C14 121.14(6) . . ?
N11 Fe1 C14 129.30(6) . . ?
N21 Fe1 N15 94.39(6) . . ?
N11 Fe1 N15 92.48(5) . . ?
C14 Fe1 N15 118.21(6) . . ?
C21 N11 C12 121.03(12) . . ?
C21 N11 Fe1 122.16(10) . . ?
C12 N11 Fe1 116.71(9) . . ?
C15 N15 Fe1 155.62(14) . . ?
C41 N21 C13 119.01(13) . . ?
C41 N21 Fe1 121.45(10) . . ?
C13 N21 Fe1 119.54(10) . . ?
C22 C12 C62 120.60(13) . . ?
C22 C12 N11 121.31(13) . . ?
C62 C12 N11 117.92(12) . . ?
C23 C13 C63 121.21(17) . . ?
C23 C13 N21 118.76(15) . . ?
C63 C13 N21 119.99(17) . . ?
C24 C14 Fe1 121.49(11) . . ?
N15 C15 C25 178.2(2) . . ?
N11 C21 C31 123.40(13) . . ?
N11 C21 C11 121.15(14) . . ?
C31 C21 C11 115.41(14) . . ?
C32 C22 C12 118.31(15) . . ?
C32 C22 C72 119.36(15) . . ?
C12 C22 C72 122.32(14) . . ?
C33 C23 C13 118.98(19) . . ?
C33 C23 C73 118.58(19) . . ?
C13 C23 C73 122.42(15) . . ?
C34 C24 C44 110.18(18) . . ?
C34 C24 C54 108.38(16) . . ?
C44 C24 C54 107.66(16) . . ?
C34 C24 C14 109.99(15) . . ?
C44 C24 C14 109.80(15) . . ?
C54 C24 C14 110.79(15) . . ?
C15 C25 C55 107.4(2) . . ?
C15 C25 C45 108.19(19) . . ?
C55 C25 C45 111.9(3) . . ?
C15 C25 C35 107.56(17) . . ?
C55 C25 C35 111.7(3) . . ?
C45 C25 C35 109.8(2) . . ?
C41 C31 C21 129.32(14) . . ?
C42 C32 C22 121.55(16) . . ?
C43 C33 C23 120.2(2) . . ?
N21 C41 C31 123.36(14) . . ?
N21 C41 C51 119.81(14) . . ?
C31 C41 C51 116.82(14) . . ?
C32 C42 C52 120.06(16) . . ?
C53 C43 C33 120.50(19) . . ?
C42 C52 C62 121.23(16) . . ?
C43 C53 C63 122.0(2) . . ?
C52 C62 C12 118.23(14) . . ?
C52 C62 C102 121.03(14) . . ?
C12 C62 C102 120.73(13) . . ?
C13 C63 C53 117.1(2) . . ?
C13 C63 C103 122.09(17) . . ?
C53 C63 C103 120.81(18) . . ?
C22 C72 C82 111.15(15) . . ?
C22 C72 C92 111.46(16) . . ?
C82 C72 C92 109.96(16) . . ?
C23 C73 C93 111.64(17) . . ?
C23 C73 C83 112.09(17) . . ?
C93 C73 C83 110.1(2) . . ?
C62 C102 C112 111.39(14) . . ?
C62 C102 C122 113.32(15) . . ?
C112 C102 C122 111.04(18) . . ?
C63 C103 C113 110.9(2) . . ?
C63 C103 C123 112.2(2) . . ?
C113 C103 C123 110.5(2) . . ?

loop_
_geom_bond_atom_site_label_1
_geom_bond_atom_site_label_2
_geom_bond_distance
_geom_bond_site_symmetry_2
_geom_bond_publ_flag
Fe1 N21 2.0269(13) . ?
Fe1 N11 2.0294(12) . ?
Fe1 C14 2.0526(16) . ?
Fe1 N15 2.1513(15) . ?
N11 C21 1.3227(19) . ?
N11 C12 1.4407(19) . ?
N15 C15 1.142(2) . ?
N21 C41 1.3360(19) . ?
N21 C13 1.443(2) . ?
C11 C21 1.519(2) . ?
C12 C22 1.406(2) . ?
C12 C62 1.416(2) . ?
C13 C23 1.403(3) . ?
C13 C63 1.404(2) . ?
C14 C24 1.536(2) . ?
C15 C25 1.482(3) . ?
C21 C31 1.406(2) . ?
C22 C32 1.395(2) . ?
C22 C72 1.526(2) . ?
C23 C33 1.398(2) . ?
C23 C73 1.513(3) . ?
C24 C34 1.521(3) . ?
C24 C44 1.527(2) . ?
C24 C54 1.533(2) . ?
C25 C55 1.524(4) . ?
C25 C45 1.528(4) . ?
C25 C35 1.533(3) . ?
C31 C41 1.402(2) . ?
C32 C42 1.367(3) . ?
C33 C43 1.384(4) . ?
C41 C51 1.513(2) . ?
C42 C52 1.383(3) . ?
C43 C53 1.357(4) . ?
C52 C62 1.391(2) . ?
C53 C63 1.414(3) . ?
C62 C102 1.519(2) . ?
C63 C103 1.509(3) . ?
C72 C82 1.529(3) . ?
C72 C92 1.546(3) . ?
C73 C93 1.519(3) . ?
C73 C83 1.528(3) . ?
C102 C112 1.527(3) . ?
C102 C122 1.532(3) . ?
C103 C113 1.530(4) . ?
C103 C123 1.543(3) . ?
